data_1517590
loop_
_publ_author_name
'Shi-Yao Yang'
'Hong-Bo Yuan'
'Xiao-Bin Xu'
'Rong-Bin Huang'

_publ_section_title
;
 Influential factors on assembly of first-row transition metal
 coordination polymers
;
_journal_name_full
;
Inorganica Chimica Acta
;
_journal_page_first 53
_journal_page_last 62
_journal_volume 403
_journal_year 2013
_chemical_formula_moiety 'C58 H60 Mn3 N4 O16'
_chemical_formula_sum 'C58 H60 Mn3 N4 O16'
_chemical_formula_weight 1233.92
_space_group_IT_number 14
_symmetry_cell_setting monoclinic
_symmetry_space_group_name_Hall '-P 2ybc'
_symmetry_space_group_name_H-M 'P 1 21/c 1'
_atom_sites_solution_hydrogens geom
_atom_sites_solution_primary direct
_atom_sites_solution_secondary difmap
_cell_angle_alpha 90.00
_cell_angle_beta 113.169(4)
_cell_angle_gamma 90.00
_cell_formula_units_Z 2
_cell_length_a 13.9430(4)
_cell_length_b 18.2501(6)
_cell_length_c 12.1687(4)
_cell_measurement_temperature 173(2)
_cell_volume 2846.73(18)
_computing_cell_refinement
;
CrysAlis RED, Oxford Diffraction Ltd., Version 1.171.31.8
;
_computing_data_collection
;
CrysAlis CCD, Oxford Diffraction Ltd., Version 1.171.31.8
;
_computing_data_reduction
;
CrysAlis RED, Oxford Diffraction Ltd., Version 1.171.31.8
;
_computing_molecular_graphics 'ORTEP-II (Johnson, 1976)'
_computing_publication_material 'SHELXL-97 (Sheldrick, 1997)'
_computing_structure_refinement 'SHELXL-97 (Sheldrick, 1997)'
_computing_structure_solution 'SHELXS-97 (Sheldrick, 1997)'
_diffrn_ambient_temperature 173(2)
_diffrn_detector_area_resol_mean 16.1903
_diffrn_measured_fraction_theta_full 0.990
_diffrn_measured_fraction_theta_max 0.877
_diffrn_measurement_device_type 'Gemini S Ultra CrysAlis CCD, Oxford'
_diffrn_measurement_method 'CrysAlis RED, Oxford Diffraction'
_diffrn_radiation_monochromator graphite
_diffrn_radiation_source 'fine-focus sealed tube'
_diffrn_radiation_type MoK\a
_diffrn_radiation_wavelength 0.71073
_diffrn_reflns_av_R_equivalents 0.0210
_diffrn_reflns_av_sigmaI/netI 0.0400
_diffrn_reflns_limit_h_max 19
_diffrn_reflns_limit_h_min -17
_diffrn_reflns_limit_k_max 26
_diffrn_reflns_limit_k_min -25
_diffrn_reflns_limit_l_max 17
_diffrn_reflns_limit_l_min -16
_diffrn_reflns_number 19451
_diffrn_reflns_theta_full 26.00
_diffrn_reflns_theta_max 30.76
_diffrn_reflns_theta_min 2.74
_diffrn_standards_decay_% 0
_diffrn_standards_interval_count 0
_diffrn_standards_interval_time 0
_diffrn_standards_number 0
_exptl_absorpt_coefficient_mu 0.728
_exptl_absorpt_correction_T_max 0.7694
_exptl_absorpt_correction_T_min 0.7078
_exptl_absorpt_correction_type multi-scan
_exptl_absorpt_process_details
;
CrysAlis RED, Oxford Diffraction Ltd., Version 1.171.31.8
Empirical absorption correction using spherical harmonics,
 implemented in SCALE3 ABSPACK scaling algorithm.
;
_exptl_crystal_colour colorless
_exptl_crystal_density_diffrn 1.440
_exptl_crystal_density_method 'not measured'
_exptl_crystal_description block
_exptl_crystal_F_000 1278
_exptl_crystal_size_max 0.51
_exptl_crystal_size_mid 0.40
_exptl_crystal_size_min 0.38
_refine_diff_density_max 0.631
_refine_diff_density_min -0.289
_refine_diff_density_rms 0.053
_refine_ls_extinction_method none
_refine_ls_goodness_of_fit_ref 1.047
_refine_ls_hydrogen_treatment constr
_refine_ls_matrix_type full
_refine_ls_number_parameters 373
_refine_ls_number_reflns 7796
_refine_ls_number_restraints 0
_refine_ls_restrained_S_all 1.047
_refine_ls_R_factor_all 0.0457
_refine_ls_R_factor_gt 0.0297
_refine_ls_shift/su_max 0.001
_refine_ls_shift/su_mean 0.000
_refine_ls_structure_factor_coef Fsqd
_refine_ls_weighting_details 'calc w=1/[\s^2^(Fo^2^)+(0.0433P)^2^+0.0000P] where P=(Fo^2^+2Fc^2^)/3'
_refine_ls_weighting_scheme calc
_refine_ls_wR_factor_gt 0.0743
_refine_ls_wR_factor_ref 0.0799
_reflns_number_gt 5729
_reflns_number_total 7796
_reflns_threshold_expression >2sigma(I)
_cod_data_source_file ICA-2013-403-53-62-19.cif
_cod_data_source_block '[Mn3(bpdc)3(dma)4]n'
_cod_original_cell_volume 2846.72(16)
_cod_original_sg_symbol_H-M 'P 21/c'
_cod_database_code 1517590

loop_
_symmetry_equiv_pos_as_xyz
'x, y, z'
'-x, y+1/2, -z+1/2'
'-x, -y, -z'
'x, -y-1/2, z-1/2'

loop_
_atom_site_label
_atom_site_type_symbol
_atom_site_fract_x
_atom_site_fract_y
_atom_site_fract_z
_atom_site_U_iso_or_equiv
_atom_site_adp_type
_atom_site_occupancy
_atom_site_symmetry_multiplicity
_atom_site_calc_flag
_atom_site_refinement_flags
Mn1 Mn 0.417625(16) 0.480617(11) 0.673126(19) 0.01728(6) Uani 1 1 d .
Mn2 Mn 0.5000 0.5000 1.0000 0.01398(7) Uani 1 2 d S
O1 O 0.32974(9) 0.40501(6) 0.72659(10) 0.0332(3) Uani 1 1 d .
O2 O 0.37298(8) 0.41993(5) 0.92315(10) 0.0246(2) Uani 1 1 d .
O3 O -0.33994(8) 0.07417(6) 0.79732(10) 0.0298(3) Uani 1 1 d .
O4 O -0.39108(8) 0.08700(5) 0.59901(9) 0.0223(2) Uani 1 1 d .
O5 O 0.56528(7) 0.54014(5) 0.70001(9) 0.0209(2) Uani 1 1 d .
O6 O 0.55318(7) 0.48446(5) 0.85507(9) 0.0181(2) Uani 1 1 d .
O7 O 0.49528(8) 0.38619(5) 0.63746(10) 0.0265(2) Uani 1 1 d .
O8 O 0.30841(9) 0.48385(6) 0.49399(10) 0.0330(3) Uani 1 1 d .
C1 C 0.22603(10) 0.34643(7) 0.81235(13) 0.0181(3) Uani 1 1 d .
C2 C 0.17977(11) 0.30096(8) 0.71325(14) 0.0224(3) Uani 1 1 d .
H2A H 0.2080 0.2984 0.6539 0.027 Uiso 1 1 calc R
C3 C 0.09280(11) 0.25942(8) 0.70100(13) 0.0222(3) Uani 1 1 d .
H3A H 0.0630 0.2280 0.6339 0.027 Uiso 1 1 calc R
C4 C 0.04835(11) 0.26298(7) 0.78550(13) 0.0184(3) Uani 1 1 d .
C5 C 0.09649(11) 0.30754(8) 0.88562(13) 0.0215(3) Uani 1 1 d .
H5A H 0.0685 0.3100 0.9452 0.026 Uiso 1 1 calc R
C6 C 0.18458(11) 0.34818(7) 0.89937(13) 0.0210(3) Uani 1 1 d .
H6A H 0.2169 0.3775 0.9688 0.025 Uiso 1 1 calc R
C7 C -0.05018(11) 0.22321(7) 0.76619(13) 0.0191(3) Uani 1 1 d .
C8 C -0.06641(11) 0.19009(8) 0.86099(14) 0.0240(3) Uani 1 1 d .
H8A H -0.0144 0.1937 0.9398 0.029 Uiso 1 1 calc R
C9 C -0.15802(11) 0.15187(8) 0.84080(13) 0.0237(3) Uani 1 1 d .
H9A H -0.1676 0.1293 0.9061 0.028 Uiso 1 1 calc R
C10 C -0.23570(10) 0.14608(7) 0.72694(13) 0.0190(3) Uani 1 1 d .
C11 C -0.22172(11) 0.18099(7) 0.63267(13) 0.0212(3) Uani 1 1 d .
H11A H -0.2753 0.1790 0.5546 0.025 Uiso 1 1 calc R
C12 C -0.12996(11) 0.21870(8) 0.65201(13) 0.0220(3) Uani 1 1 d .
H12A H -0.1212 0.2418 0.5866 0.026 Uiso 1 1 calc R
C13 C 0.31775(10) 0.39450(7) 0.82258(13) 0.0196(3) Uani 1 1 d .
C14 C -0.33080(11) 0.09864(7) 0.70535(13) 0.0192(3) Uani 1 1 d .
C15 C 0.72301(10) 0.51461(7) 0.86551(13) 0.0177(3) Uani 1 1 d .
C16 C 0.78451(11) 0.55354(8) 0.81932(13) 0.0208(3) Uani 1 1 d .
H16A H 0.7526 0.5834 0.7505 0.025 Uiso 1 1 calc R
C17 C 0.89235(11) 0.54886(8) 0.87356(14) 0.0220(3) Uani 1 1 d .
H17A H 0.9334 0.5771 0.8427 0.026 Uiso 1 1 calc R
C18 C 0.94202(10) 0.50380(7) 0.97221(13) 0.0194(3) Uani 1 1 d .
C19 C 0.87877(11) 0.46616(9) 1.01872(15) 0.0289(4) Uani 1 1 d .
H19A H 0.9103 0.4361 1.0873 0.035 Uiso 1 1 calc R
C20 C 0.77091(11) 0.47193(8) 0.96648(15) 0.0257(3) Uani 1 1 d .
H20A H 0.7296 0.4464 1.0002 0.031 Uiso 1 1 calc R
C21 C 0.60708(10) 0.51474(7) 0.80331(13) 0.0164(3) Uani 1 1 d .
C22 C 0.45686(13) 0.32322(8) 0.61255(16) 0.0301(4) Uani 1 1 d .
C23 C 0.37895(17) 0.30670(10) 0.48876(18) 0.0491(5) Uani 1 1 d .
H23A H 0.3768 0.3475 0.4355 0.074 Uiso 1 1 calc R
H23B H 0.3098 0.3000 0.4905 0.074 Uiso 1 1 calc R
H23C H 0.3994 0.2618 0.4595 0.074 Uiso 1 1 calc R
C24 C 0.43682(16) 0.19768(9) 0.6734(2) 0.0459(5) Uani 1 1 d .
H24A H 0.4311 0.1792 0.5955 0.069 Uiso 1 1 calc R
H24B H 0.3671 0.2009 0.6747 0.069 Uiso 1 1 calc R
H24C H 0.4801 0.1643 0.7364 0.069 Uiso 1 1 calc R
C25 C 0.55955(18) 0.28773(11) 0.81446(19) 0.0538(6) Uani 1 1 d .
H25A H 0.6034 0.3290 0.8114 0.081 Uiso 1 1 calc R
H25B H 0.6036 0.2449 0.8484 0.081 Uiso 1 1 calc R
H25C H 0.5217 0.3008 0.8646 0.081 Uiso 1 1 calc R
C26 C 0.24625(13) 0.53206(9) 0.43545(15) 0.0310(4) Uani 1 1 d .
C27 C 0.28523(18) 0.60079(10) 0.3991(2) 0.0558(6) Uani 1 1 d .
H27A H 0.3608 0.5973 0.4223 0.084 Uiso 1 1 calc R
H27B H 0.2696 0.6430 0.4391 0.084 Uiso 1 1 calc R
H27C H 0.2507 0.6070 0.3123 0.084 Uiso 1 1 calc R
C28 C 0.06574(16) 0.57358(11) 0.3285(2) 0.0524(6) Uani 1 1 d .
H28A H 0.0968 0.6069 0.2885 0.079 Uiso 1 1 calc R
H28B H 0.0383 0.6020 0.3780 0.079 Uiso 1 1 calc R
H28C H 0.0089 0.5460 0.2684 0.079 Uiso 1 1 calc R
C29 C 0.11023(17) 0.45540(11) 0.4411(2) 0.0576(6) Uani 1 1 d .
H29A H 0.1541 0.4457 0.5252 0.086 Uiso 1 1 calc R
H29B H 0.1160 0.4146 0.3918 0.086 Uiso 1 1 calc R
H29C H 0.0374 0.4607 0.4316 0.086 Uiso 1 1 calc R
N1 N 0.48495(12) 0.27063(7) 0.69365(14) 0.0366(3) Uani 1 1 d .
N2 N 0.14466(11) 0.52294(8) 0.40349(14) 0.0364(3) Uani 1 1 d .

loop_
_atom_site_aniso_label
_atom_site_aniso_U_11
_atom_site_aniso_U_22
_atom_site_aniso_U_33
_atom_site_aniso_U_23
_atom_site_aniso_U_13
_atom_site_aniso_U_12
Mn1 0.01070(10) 0.02148(11) 0.01919(12) -0.00205(8) 0.00538(8) -0.00108(8)
Mn2 0.00862(13) 0.01628(14) 0.01613(15) 0.00035(10) 0.00389(11) -0.00016(10)
O1 0.0285(6) 0.0476(7) 0.0271(6) -0.0049(5) 0.0147(5) -0.0196(5)
O2 0.0181(5) 0.0276(5) 0.0266(6) -0.0028(4) 0.0069(4) -0.0095(4)
O3 0.0234(6) 0.0403(6) 0.0243(6) 0.0025(5) 0.0078(5) -0.0154(5)
O4 0.0173(5) 0.0241(5) 0.0232(6) -0.0039(4) 0.0056(4) -0.0068(4)
O5 0.0143(5) 0.0239(5) 0.0225(5) 0.0017(4) 0.0052(4) -0.0014(4)
O6 0.0114(4) 0.0237(5) 0.0202(5) -0.0014(4) 0.0072(4) -0.0013(4)
O7 0.0263(6) 0.0191(5) 0.0358(6) -0.0047(4) 0.0139(5) -0.0013(4)
O8 0.0299(6) 0.0420(6) 0.0214(6) -0.0048(5) 0.0040(5) 0.0114(5)
C1 0.0133(6) 0.0188(6) 0.0212(7) 0.0017(5) 0.0057(6) -0.0021(5)
C2 0.0202(7) 0.0251(7) 0.0248(8) -0.0021(6) 0.0121(6) -0.0044(6)
C3 0.0205(7) 0.0234(7) 0.0220(8) -0.0052(6) 0.0077(6) -0.0076(6)
C4 0.0159(7) 0.0187(6) 0.0192(7) 0.0002(5) 0.0055(6) -0.0038(5)
C5 0.0202(7) 0.0271(7) 0.0196(8) -0.0009(6) 0.0104(6) -0.0072(6)
C6 0.0185(7) 0.0240(7) 0.0186(8) -0.0049(5) 0.0052(6) -0.0064(5)
C7 0.0158(7) 0.0189(6) 0.0225(8) -0.0021(5) 0.0076(6) -0.0052(5)
C8 0.0195(7) 0.0309(8) 0.0185(8) -0.0016(6) 0.0042(6) -0.0091(6)
C9 0.0215(7) 0.0304(7) 0.0190(8) 0.0026(6) 0.0077(6) -0.0080(6)
C10 0.0161(7) 0.0177(6) 0.0228(8) -0.0027(5) 0.0072(6) -0.0041(5)
C11 0.0180(7) 0.0230(7) 0.0189(7) 0.0002(5) 0.0033(6) -0.0042(5)
C12 0.0215(7) 0.0238(7) 0.0197(8) 0.0020(6) 0.0072(6) -0.0067(6)
C13 0.0133(6) 0.0188(6) 0.0264(8) -0.0002(6) 0.0073(6) -0.0005(5)
C14 0.0152(7) 0.0182(6) 0.0240(8) -0.0001(5) 0.0076(6) -0.0013(5)
C15 0.0118(6) 0.0190(6) 0.0222(7) -0.0048(5) 0.0066(5) -0.0008(5)
C16 0.0153(7) 0.0265(7) 0.0206(7) 0.0029(6) 0.0070(6) 0.0016(5)
C17 0.0134(7) 0.0280(7) 0.0265(8) 0.0031(6) 0.0098(6) -0.0035(5)
C18 0.0115(6) 0.0220(7) 0.0251(8) -0.0004(6) 0.0076(6) -0.0005(5)
C19 0.0149(7) 0.0367(9) 0.0343(9) 0.0138(7) 0.0088(7) 0.0015(6)
C20 0.0144(7) 0.0312(8) 0.0316(9) 0.0085(6) 0.0092(6) -0.0017(6)
C21 0.0134(6) 0.0152(6) 0.0208(7) -0.0033(5) 0.0070(5) -0.0002(5)
C22 0.0303(9) 0.0248(7) 0.0390(10) -0.0043(7) 0.0177(8) 0.0021(6)
C23 0.0563(13) 0.0396(10) 0.0387(12) -0.0075(8) 0.0051(10) -0.0067(9)
C24 0.0521(12) 0.0187(8) 0.0692(15) 0.0005(8) 0.0263(11) -0.0003(8)
C25 0.0626(14) 0.0412(10) 0.0408(12) 0.0046(9) 0.0023(11) -0.0003(10)
C26 0.0307(9) 0.0385(9) 0.0239(8) -0.0072(7) 0.0108(7) 0.0031(7)
C27 0.0592(14) 0.0413(11) 0.0854(18) 0.0002(11) 0.0482(13) -0.0035(10)
C28 0.0377(11) 0.0530(12) 0.0502(13) -0.0034(10) -0.0002(9) 0.0204(9)
C29 0.0484(13) 0.0483(11) 0.0836(18) 0.0027(11) 0.0340(13) -0.0091(10)
N1 0.0416(9) 0.0234(6) 0.0421(9) -0.0024(6) 0.0136(7) -0.0019(6)
N2 0.0290(8) 0.0397(8) 0.0351(9) 0.0002(6) 0.0069(7) 0.0059(6)

loop_
_atom_type_symbol
_atom_type_description
_atom_type_scat_dispersion_real
_atom_type_scat_dispersion_imag
_atom_type_scat_source
C C 0.0033 0.0016 'International Tables Vol C Tables 4.2.6.8 and 6.1.1.4'
H H 0.0000 0.0000 'International Tables Vol C Tables 4.2.6.8 and 6.1.1.4'
N N 0.0061 0.0033 'International Tables Vol C Tables 4.2.6.8 and 6.1.1.4'
O O 0.0106 0.0060 'International Tables Vol C Tables 4.2.6.8 and 6.1.1.4'
Mn Mn 0.3368 0.7283 'International Tables Vol C Tables 4.2.6.8 and 6.1.1.4'

loop_
_geom_angle_atom_site_label_1
_geom_angle_atom_site_label_2
_geom_angle_atom_site_label_3
_geom_angle
_geom_angle_site_symmetry_1
_geom_angle_site_symmetry_3
O1 Mn1 O8 93.79(5) . .
O1 Mn1 O3 94.40(5) . 2_556
O8 Mn1 O3 86.78(4) . 2_556
O1 Mn1 O7 86.46(4) . .
O8 Mn1 O7 91.70(4) . .
O3 Mn1 O7 178.29(4) 2_556 .
O1 Mn1 O5 152.32(4) . .
O8 Mn1 O5 112.71(4) . .
O3 Mn1 O5 94.94(4) 2_556 .
O7 Mn1 O5 84.94(4) . .
O1 Mn1 O6 94.64(4) . .
O8 Mn1 O6 171.11(4) . .
O3 Mn1 O6 95.39(4) 2_556 .
O7 Mn1 O6 86.00(4) . .
O5 Mn1 O6 58.56(4) . .
O1 Mn1 C21 123.36(5) . .
O8 Mn1 C21 141.21(5) . .
O3 Mn1 C21 99.78(4) 2_556 .
O7 Mn1 C21 80.94(4) . .
O5 Mn1 C21 29.11(4) . .
O6 Mn1 C21 29.91(4) . .
O6 Mn2 O6 180.0 . 3_667
O6 Mn2 O4 91.83(4) . 2_556
O6 Mn2 O4 88.17(4) 3_667 2_556
O6 Mn2 O4 88.17(4) . 4_666
O6 Mn2 O4 91.83(4) 3_667 4_666
O4 Mn2 O4 180.000(1) 2_556 4_666
O6 Mn2 O2 87.55(4) . 3_667
O6 Mn2 O2 92.45(4) 3_667 3_667
O4 Mn2 O2 91.16(4) 2_556 3_667
O4 Mn2 O2 88.84(4) 4_666 3_667
O6 Mn2 O2 92.45(4) . .
O6 Mn2 O2 87.55(4) 3_667 .
O4 Mn2 O2 88.84(4) 2_556 .
O4 Mn2 O2 91.16(4) 4_666 .
O2 Mn2 O2 180.00(4) 3_667 .
C13 O1 Mn1 133.72(10) . .
C13 O2 Mn2 138.15(10) . .
C14 O3 Mn1 132.25(10) . 2_546
C14 O4 Mn2 136.56(9) . 2_546
C21 O5 Mn1 90.29(8) . .
C21 O6 Mn2 142.44(8) . .
C21 O6 Mn1 87.61(8) . .
Mn2 O6 Mn1 111.93(4) . .
C22 O7 Mn1 125.27(10) . .
C26 O8 Mn1 131.89(11) . .
C6 C1 C2 118.82(12) . .
C6 C1 C13 120.91(12) . .
C2 C1 C13 120.25(13) . .
C3 C2 C1 120.34(13) . .
C3 C2 H2A 119.8 . .
C1 C2 H2A 119.8 . .
C2 C3 C4 121.21(13) . .
C2 C3 H3A 119.4 . .
C4 C3 H3A 119.4 . .
C3 C4 C5 117.99(12) . .
C3 C4 C7 120.72(12) . .
C5 C4 C7 121.22(13) . .
C6 C5 C4 121.00(13) . .
C6 C5 H5A 119.5 . .
C4 C5 H5A 119.5 . .
C5 C6 C1 120.58(13) . .
C5 C6 H6A 119.7 . .
C1 C6 H6A 119.7 . .
C8 C7 C12 118.07(12) . .
C8 C7 C4 121.32(13) . .
C12 C7 C4 120.61(12) . .
C9 C8 C7 120.47(14) . .
C9 C8 H8A 119.8 . .
C7 C8 H8A 119.8 . .
C10 C9 C8 121.14(14) . .
C10 C9 H9A 119.4 . .
C8 C9 H9A 119.4 . .
C9 C10 C11 118.77(12) . .
C9 C10 C14 120.14(13) . .
C11 C10 C14 120.99(13) . .
C12 C11 C10 120.38(13) . .
C12 C11 H11A 119.8 . .
C10 C11 H11A 119.8 . .
C11 C12 C7 121.11(13) . .
C11 C12 H12A 119.4 . .
C7 C12 H12A 119.4 . .
O2 C13 O1 126.60(13) . .
O2 C13 C1 118.04(13) . .
O1 C13 C1 115.35(13) . .
O4 C14 O3 126.68(13) . .
O4 C14 C10 117.44(12) . .
O3 C14 C10 115.87(13) . .
C20 C15 C16 119.15(13) . .
C20 C15 C21 119.96(12) . .
C16 C15 C21 120.77(13) . .
C17 C16 C15 120.10(13) . .
C17 C16 H16A 120.0 . .
C15 C16 H16A 120.0 . .
C16 C17 C18 121.64(13) . .
C16 C17 H17A 119.2 . .
C18 C17 H17A 119.2 . .
C17 C18 C19 117.31(13) . .
C17 C18 C18 121.82(16) . 3_767
C19 C18 C18 120.86(16) . 3_767
C20 C19 C18 121.26(14) . .
C20 C19 H19A 119.4 . .
C18 C19 H19A 119.4 . .
C15 C20 C19 120.45(14) . .
C15 C20 H20A 119.8 . .
C19 C20 H20A 119.8 . .
O5 C21 O6 121.59(12) . .
O5 C21 C15 119.67(12) . .
O6 C21 C15 118.59(12) . .
O5 C21 Mn1 60.59(7) . .
O6 C21 Mn1 62.48(7) . .
C15 C21 Mn1 163.80(9) . .
O7 C22 N1 120.84(16) . .
O7 C22 C23 119.90(16) . .
N1 C22 C23 119.26(15) . .
C22 C23 H23A 109.5 . .
C22 C23 H23B 109.5 . .
H23A C23 H23B 109.5 . .
C22 C23 H23C 109.5 . .
H23A C23 H23C 109.5 . .
H23B C23 H23C 109.5 . .
N1 C24 H24A 109.5 . .
N1 C24 H24B 109.5 . .
H24A C24 H24B 109.5 . .
N1 C24 H24C 109.5 . .
H24A C24 H24C 109.5 . .
H24B C24 H24C 109.5 . .
N1 C25 H25A 109.5 . .
N1 C25 H25B 109.5 . .
H25A C25 H25B 109.5 . .
N1 C25 H25C 109.5 . .
H25A C25 H25C 109.5 . .
H25B C25 H25C 109.5 . .
O8 C26 N2 120.22(16) . .
O8 C26 C27 120.55(17) . .
N2 C26 C27 119.22(16) . .
C26 C27 H27A 109.5 . .
C26 C27 H27B 109.5 . .
H27A C27 H27B 109.5 . .
C26 C27 H27C 109.5 . .
H27A C27 H27C 109.5 . .
H27B C27 H27C 109.5 . .
N2 C28 H28A 109.5 . .
N2 C28 H28B 109.5 . .
H28A C28 H28B 109.5 . .
N2 C28 H28C 109.5 . .
H28A C28 H28C 109.5 . .
H28B C28 H28C 109.5 . .
N2 C29 H29A 109.5 . .
N2 C29 H29B 109.5 . .
H29A C29 H29B 109.5 . .
N2 C29 H29C 109.5 . .
H29A C29 H29C 109.5 . .
H29B C29 H29C 109.5 . .
C22 N1 C25 118.73(14) . .
C22 N1 C24 123.51(16) . .
C25 N1 C24 117.40(16) . .
C26 N2 C28 124.30(17) . .
C26 N2 C29 117.38(15) . .
C28 N2 C29 118.23(17) . .

loop_
_geom_bond_atom_site_label_1
_geom_bond_atom_site_label_2
_geom_bond_distance
_geom_bond_site_symmetry_2
Mn1 O1 2.1109(10) .
Mn1 O8 2.1123(12) .
Mn1 O3 2.1270(10) 2_556
Mn1 O7 2.1679(10) .
Mn1 O5 2.2351(10) .
Mn1 O6 2.2774(10) .
Mn1 C21 2.5656(14) .
Mn2 O6 2.1839(10) .
Mn2 O6 2.1839(10) 3_667
Mn2 O4 2.1998(9) 2_556
Mn2 O4 2.1998(9) 4_666
Mn2 O2 2.2008(10) 3_667
Mn2 O2 2.2008(10) .
O1 C13 1.2582(18) .
O2 C13 1.2508(18) .
O3 C14 1.2571(17) .
O3 Mn1 2.1270(10) 2_546
O4 C14 1.2531(18) .
O4 Mn2 2.1998(9) 2_546
O5 C21 1.2483(17) .
O6 C21 1.2803(16) .
O7 C22 1.2538(18) .
O8 C26 1.244(2) .
C1 C6 1.392(2) .
C1 C2 1.395(2) .
C1 C13 1.5149(18) .
C2 C3 1.3876(19) .
C2 H2A 0.9500 .
C3 C4 1.395(2) .
C3 H3A 0.9500 .
C4 C5 1.397(2) .
C4 C7 1.4884(19) .
C5 C6 1.3875(19) .
C5 H5A 0.9500 .
C6 H6A 0.9500 .
C7 C8 1.397(2) .
C7 C12 1.399(2) .
C8 C9 1.3898(19) .
C8 H8A 0.9500 .
C9 C10 1.387(2) .
C9 H9A 0.9500 .
C10 C11 1.391(2) .
C10 C14 1.5176(18) .
C11 C12 1.3889(19) .
C11 H11A 0.9500 .
C12 H12A 0.9500 .
C15 C20 1.385(2) .
C15 C16 1.3911(19) .
C15 C21 1.4911(19) .
C16 C17 1.3867(19) .
C16 H16A 0.9500 .
C17 C18 1.394(2) .
C17 H17A 0.9500 .
C18 C19 1.401(2) .
C18 C18 1.493(3) 3_767
C19 C20 1.387(2) .
C19 H19A 0.9500 .
C20 H20A 0.9500 .
C22 N1 1.321(2) .
C22 C23 1.501(3) .
C23 H23A 0.9800 .
C23 H23B 0.9800 .
C23 H23C 0.9800 .
C24 N1 1.467(2) .
C24 H24A 0.9800 .
C24 H24B 0.9800 .
C24 H24C 0.9800 .
C25 N1 1.462(3) .
C25 H25A 0.9800 .
C25 H25B 0.9800 .
C25 H25C 0.9800 .
C26 N2 1.323(2) .
C26 C27 1.501(2) .
C27 H27A 0.9800 .
C27 H27B 0.9800 .
C27 H27C 0.9800 .
C28 N2 1.452(2) .
C28 H28A 0.9800 .
C28 H28B 0.9800 .
C28 H28C 0.9800 .
C29 N2 1.460(2) .
C29 H29A 0.9800 .
C29 H29B 0.9800 .
C29 H29C 0.9800 .
